data_7036502
loop_
_publ_author_name
'Then, Poh Ling'
'Takehara, Chika'
'Kataoka, Yumiko'
'Nakano, Motohiro'
'Yamamura, Tomoo'
'Kajiwara, Takashi'

_publ_section_title
;
 Structural switching from paramagnetic to single-molecule magnet
 behaviour of LnZn2 trinuclear complexes.
;
_journal_issue 41
_journal_name_full 'Dalton transactions (Cambridge, England : 2003)'
_journal_page_first 18038
_journal_page_last 18048
_journal_paper_doi 10.1039/c5dt02965a
_journal_volume 44
_journal_year 2015
_chemical_formula_sum 'C39 H37.5 Dy N7.5 O11 S2 Zn2'
_chemical_formula_weight 1144.63
_chemical_name_systematic
; 
 ? 
;
_space_group_IT_number 2
_symmetry_cell_setting triclinic
_symmetry_space_group_name_Hall '-P 1'
_symmetry_space_group_name_H-M 'P -1'
_atom_sites_solution_hydrogens geom
_atom_sites_solution_primary direct
_atom_sites_solution_secondary difmap
_audit_creation_method SHELXL-97
_audit_update_record
;
2015-06-11 deposited with the CCDC.
2015-09-14 downloaded from the CCDC.
;
_cell_angle_alpha 75.644(4)
_cell_angle_beta 73.117(4)
_cell_angle_gamma 73.178(4)
_cell_formula_units_Z 2
_cell_length_a 10.9200(11)
_cell_length_b 14.4384(15)
_cell_length_c 14.8871(15)
_cell_measurement_temperature 153(2)
_cell_volume 2115.2(4)
_computing_cell_refinement 'CrystalClear ver. 1.4'
_computing_data_collection 'CrystalClear ver. 1.4'
_computing_data_reduction CrystalStructure
_computing_molecular_graphics OrtepIII
_computing_structure_refinement 'SHELXL-97 (Sheldrick, 1997)'
_computing_structure_solution SIR97
_diffrn_ambient_temperature 153(2)
_diffrn_measured_fraction_theta_full 0.974
_diffrn_measured_fraction_theta_max 0.974
_diffrn_measurement_device_type 'CCD area detector'
_diffrn_measurement_method 'phi and omega scans'
_diffrn_radiation_monochromator graphite
_diffrn_radiation_source 'rotating anode X-ray generator'
_diffrn_radiation_type MoK\a
_diffrn_radiation_wavelength 0.71075
_diffrn_reflns_av_R_equivalents 0.0308
_diffrn_reflns_av_sigmaI/netI 0.0338
_diffrn_reflns_limit_h_max 15
_diffrn_reflns_limit_h_min -15
_diffrn_reflns_limit_k_max 20
_diffrn_reflns_limit_k_min -20
_diffrn_reflns_limit_l_max 20
_diffrn_reflns_limit_l_min -20
_diffrn_reflns_number 26654
_diffrn_reflns_theta_full 30.00
_diffrn_reflns_theta_max 30.00
_diffrn_reflns_theta_min 2.00
_exptl_absorpt_coefficient_mu 3.041
_exptl_absorpt_correction_T_max 0.7930
_exptl_absorpt_correction_T_min 0.6584
_exptl_absorpt_correction_type multi-scan
_exptl_crystal_colour 'pale yellow'
_exptl_crystal_density_diffrn 1.797
_exptl_crystal_density_method 'not measured'
_exptl_crystal_description prism
_exptl_crystal_F_000 1140
_exptl_crystal_preparation 'Magnetic properties'
_exptl_crystal_size_max 0.15
_exptl_crystal_size_mid 0.10
_exptl_crystal_size_min 0.08
_refine_diff_density_max 1.775
_refine_diff_density_min -1.413
_refine_diff_density_rms 0.111
_refine_ls_extinction_method none
_refine_ls_goodness_of_fit_ref 1.046
_refine_ls_hydrogen_treatment 'riding model'
_refine_ls_matrix_type full
_refine_ls_number_parameters 566
_refine_ls_number_reflns 12029
_refine_ls_number_restraints 0
_refine_ls_restrained_S_all 1.046
_refine_ls_R_factor_all 0.0340
_refine_ls_R_factor_gt 0.0319
_refine_ls_shift/su_max 0.002
_refine_ls_shift/su_mean 0.000
_refine_ls_structure_factor_coef Fsqd
_refine_ls_weighting_details 'calc w=1/[\s^2^(Fo^2^)+(0.0414P)^2^+1.9762P] where P=(Fo^2^+2Fc^2^)/3'
_refine_ls_weighting_scheme calc
_refine_ls_wR_factor_gt 0.0792
_refine_ls_wR_factor_ref 0.0809
_reflns_number_gt 11258
_reflns_number_total 12029
_reflns_threshold_expression >2sigma(I)
_cod_data_source_file c5dt02965a2.cif
_cod_data_source_block complex2
_cod_depositor_comments
;
The following automatic conversions were performed:

'_symmetry_cell_setting' value 'Triclinic' changed to 'triclinic'
according to
/usr/data/users/saulius/crontab/automatic-downloads/rss-feeds/RSC/lib/dictionaries/cif_core.dic
dictionary named 'cif_core.dic' version 2.4.2 from 2011-04-26.

'_exptl_absorpt_correction_type' value 'multi scan' changed to
'multi-scan' according to
/usr/data/users/saulius/crontab/automatic-downloads/rss-feeds/RSC/lib/dictionaries/cif_core.dic
dictionary named 'cif_core.dic' version 2.4.2 from 2011-04-26.

Automatic conversion script
Id: cif_fix_values 3271 2015-04-21 07:52:19Z andrius 

 Adding full bibliography for 7036501--7036505.cif.
;
_cod_original_sg_symbol_H-M P-1
_cod_original_formula_sum 'C39 H37.50 Dy N7.50 O11 S2 Zn2'
_cod_database_code 7036502

loop_
_symmetry_equiv_pos_as_xyz
'x, y, z'
'-x, -y, -z'

loop_
_atom_site_label
_atom_site_type_symbol
_atom_site_fract_x
_atom_site_fract_y
_atom_site_fract_z
_atom_site_U_iso_or_equiv
_atom_site_adp_type
_atom_site_occupancy
_atom_site_symmetry_multiplicity
_atom_site_calc_flag
_atom_site_refinement_flags
_atom_site_disorder_assembly
_atom_site_disorder_group
Dy Dy 0.126567(10) 0.231857(7) 0.309594(7) 0.01924(4) Uani 1 1 d . A .
Zn1 Zn -0.20716(3) 0.31496(2) 0.32057(2) 0.02205(6) Uani 1 1 d . A .
Zn2 Zn 0.40379(3) 0.17394(2) 0.13084(2) 0.02662(7) Uani 1 1 d . . .
S1 S -0.32068(9) 0.66095(5) 0.27940(6) 0.04002(17) Uani 1 1 d . . .
S2 S 0.69153(11) -0.09656(6) 0.27468(7) 0.0546(2) Uani 1 1 d . A .
O1 O 0.1198(2) 0.40156(16) 0.08425(14) 0.0360(4) Uani 1 1 d . A .
O2 O -0.03160(17) 0.30177(12) 0.21964(12) 0.0217(3) Uani 1 1 d . . .
O3 O -0.08050(16) 0.26795(13) 0.40835(11) 0.0229(3) Uani 1 1 d . . .
O4 O 0.09588(18) 0.27772(15) 0.48451(12) 0.0281(4) Uani 1 1 d . . .
O5 O 0.14553(18) 0.40283(13) 0.30840(13) 0.0260(3) Uani 1 1 d . . .
O6 O 0.30734(19) 0.28637(14) 0.20119(14) 0.0303(4) Uani 1 1 d . A .
O7 O 0.22388(18) 0.14628(13) 0.18717(12) 0.0261(3) Uani 1 1 d . A .
O8 O 0.0245(2) 0.09013(13) 0.30291(13) 0.0277(4) Uani 1 1 d . . .
O9 O 0.16600(19) 0.08561(15) 0.42861(14) 0.0317(4) Uani 1 1 d . . .
O10 O 0.32477(19) 0.16092(16) 0.36820(14) 0.0329(4) Uani 1 1 d . . .
O11 O 0.3564(3) 0.0191(2) 0.4738(2) 0.0663(8) Uani 1 1 d . . .
N1 N -0.2679(2) 0.23272(17) 0.25552(16) 0.0271(4) Uani 1 1 d . . .
N2 N -0.3432(2) 0.25855(17) 0.43547(16) 0.0282(4) Uani 1 1 d . . .
N3 N -0.2711(2) 0.45837(18) 0.29396(19) 0.0350(5) Uani 1 1 d . . .
N4 N 0.5227(2) 0.2652(2) 0.04356(17) 0.0377(6) Uani 1 1 d . A 1
N5 N 0.3997(3) 0.1514(2) 0.00169(16) 0.0384(6) Uani 1 1 d . A 1
N6 N 0.5278(3) 0.06218(19) 0.18644(17) 0.0358(5) Uani 1 1 d . A .
N7 N 0.2827(2) 0.0877(2) 0.42438(18) 0.0348(5) Uani 1 1 d . A .
C1 C 0.2087(3) 0.4513(2) 0.0126(2) 0.0399(7) Uani 1 1 d . . .
H1 H 0.2817 0.4032 -0.0187 0.060 Uiso 1 1 calc R . .
H2 H 0.2431 0.4892 0.0418 0.060 Uiso 1 1 calc R . .
H3 H 0.1625 0.4960 -0.0348 0.060 Uiso 1 1 calc R . .
C2 C 0.0570(3) 0.3496(2) 0.05471(18) 0.0282(5) Uani 1 1 d . . .
C3 C 0.0736(3) 0.3426(2) -0.03965(19) 0.0374(6) Uani 1 1 d . A .
H4 H 0.1353 0.3727 -0.0886 0.045 Uiso 1 1 calc R . .
C4 C -0.0002(3) 0.2914(3) -0.0625(2) 0.0428(7) Uani 1 1 d . . .
H5 H 0.0128 0.2852 -0.1269 0.051 Uiso 1 1 calc R A .
C5 C -0.0914(3) 0.2501(2) 0.0076(2) 0.0363(6) Uani 1 1 d . A .
H6 H -0.1430 0.2167 -0.0087 0.044 Uiso 1 1 calc R . .
C6 C -0.1099(3) 0.25633(19) 0.10420(17) 0.0266(5) Uani 1 1 d . . .
C7 C -0.0304(2) 0.30172(17) 0.12957(17) 0.0231(4) Uani 1 1 d . A .
C8 C -0.2152(3) 0.21471(19) 0.17080(19) 0.0265(5) Uani 1 1 d . A .
H7 H -0.2473 0.1710 0.1501 0.032 Uiso 1 1 calc R . .
C9 C -0.3774(3) 0.1880(2) 0.3162(2) 0.0329(6) Uani 1 1 d . A .
H8 H -0.3430 0.1176 0.3402 0.040 Uiso 1 1 calc R . .
H9 H -0.4410 0.1930 0.2784 0.040 Uiso 1 1 calc R . .
C10 C -0.4455(3) 0.2424(2) 0.3996(2) 0.0344(6) Uani 1 1 d . A .
H10 H -0.5032 0.3062 0.3783 0.041 Uiso 1 1 calc R . .
H11 H -0.5004 0.2029 0.4507 0.041 Uiso 1 1 calc R . .
C11 C -0.3395(3) 0.2307(2) 0.5233(2) 0.0312(5) Uani 1 1 d . A .
H12 H -0.4087 0.2033 0.5662 0.037 Uiso 1 1 calc R . .
C12 C -0.2347(2) 0.23879(19) 0.56103(17) 0.0261(5) Uani 1 1 d . . .
C13 C -0.2558(3) 0.2250(2) 0.66129(19) 0.0333(6) Uani 1 1 d . A .
H13 H -0.3368 0.2119 0.7006 0.040 Uiso 1 1 calc R . .
C14 C -0.1619(3) 0.2301(2) 0.70275(18) 0.0345(6) Uani 1 1 d . . .
H14 H -0.1787 0.2214 0.7702 0.041 Uiso 1 1 calc R A .
C15 C -0.0414(3) 0.24801(19) 0.64648(18) 0.0291(5) Uani 1 1 d . A .
H15 H 0.0239 0.2514 0.6753 0.035 Uiso 1 1 calc R . .
C16 C -0.0181(2) 0.26082(17) 0.54833(17) 0.0235(4) Uani 1 1 d . A .
C17 C -0.1146(2) 0.25753(17) 0.50315(16) 0.0228(4) Uani 1 1 d . A .
C18 C 0.1927(3) 0.2949(2) 0.5221(2) 0.0341(6) Uani 1 1 d . A .
H16 H 0.1508 0.3453 0.5622 0.051 Uiso 1 1 calc R . .
H17 H 0.2616 0.3174 0.4693 0.051 Uiso 1 1 calc R . .
H18 H 0.2318 0.2337 0.5603 0.051 Uiso 1 1 calc R . .
C19 C -0.2915(3) 0.5426(2) 0.28741(19) 0.0292(5) Uani 1 1 d . A .
C20 C 0.0392(3) 0.4774(2) 0.3490(2) 0.0385(6) Uani 1 1 d . A .
H19 H 0.0639 0.4976 0.3982 0.058 Uiso 1 1 calc R . .
H20 H -0.0395 0.4512 0.3776 0.058 Uiso 1 1 calc R . .
H21 H 0.0208 0.5344 0.2989 0.058 Uiso 1 1 calc R . .
C21 C 0.2623(3) 0.43078(18) 0.25992(18) 0.0264(5) Uani 1 1 d . A .
C22 C 0.2959(3) 0.5118(2) 0.2698(2) 0.0359(6) Uani 1 1 d . A 1
H56 H 0.2380 0.5538 0.3123 0.043 Uiso 1 1 calc R A 1
C23 C 0.4177(3) 0.5311(2) 0.2158(3) 0.0443(7) Uani 1 1 d . A 1
H57 H 0.4448 0.5847 0.2240 0.053 Uiso 1 1 calc R A 1
C24 C 0.4966(3) 0.4734(2) 0.1518(3) 0.0438(8) Uani 1 1 d . A 1
H58 H 0.5769 0.4892 0.1141 0.053 Uiso 1 1 calc R A 1
C25 C 0.4633(3) 0.3905(2) 0.1396(2) 0.0331(6) Uani 1 1 d . A 1
C26 C 0.3465(2) 0.36439(19) 0.19984(19) 0.0274(5) Uani 1 1 d . A 1
C27 C 0.5405(3) 0.3422(2) 0.0594(2) 0.0393(7) Uani 1 1 d . A 1
H59 H 0.6089 0.3700 0.0159 0.047 Uiso 1 1 calc R A 1
C28 C 0.5909(3) 0.2245(3) -0.0430(2) 0.0464(8) Uani 1 1 d . A 1
H40 H 0.6606 0.1652 -0.0291 0.056 Uiso 1 1 calc R A 1
H41 H 0.6328 0.2734 -0.0920 0.056 Uiso 1 1 calc R A 1
C29 C 0.4911(4) 0.1977(3) -0.0795(2) 0.0513(9) Uani 1 1 d . A 1
H42 H 0.4410 0.2576 -0.1139 0.062 Uiso 1 1 calc R A 1
H43 H 0.5376 0.1515 -0.1246 0.062 Uiso 1 1 calc R A 1
C30 C 0.3222(3) 0.1082(2) -0.0115(2) 0.0429(8) Uani 1 1 d . A 1
H44 H 0.3312 0.1015 -0.0752 0.051 Uiso 1 1 calc R A 1
C31 C 0.2204(3) 0.0679(2) 0.0622(2) 0.0365(6) Uani 1 1 d . A 1
C32 C 0.1585(4) 0.0077(2) 0.0377(3) 0.0464(8) Uani 1 1 d . A 1
H45 H 0.1872 -0.0074 -0.0248 0.056 Uiso 1 1 calc R A 1
C33 C 0.0592(4) -0.0292(2) 0.1007(3) 0.0477(9) Uani 1 1 d . A 1
H46 H 0.0221 -0.0717 0.0826 0.057 Uiso 1 1 calc R A 1
C34 C 0.0102(3) -0.0053(2) 0.1929(2) 0.0379(7) Uani 1 1 d . A 1
H47 H -0.0603 -0.0304 0.2367 0.046 Uiso 1 1 calc R A 1
C35 C 0.0670(3) 0.05533(18) 0.21811(19) 0.0287(5) Uani 1 1 d . A 1
C36 C 0.1747(3) 0.09016(18) 0.15541(18) 0.0272(5) Uani 1 1 d . A 1
C37 C -0.0503(3) 0.0342(2) 0.3817(2) 0.0323(5) Uani 1 1 d . A .
H34 H -0.1333 0.0361 0.3676 0.048 Uiso 1 1 calc R . .
H35 H -0.0690 0.0623 0.4392 0.048 Uiso 1 1 calc R . .
H36 H 0.0002 -0.0341 0.3924 0.048 Uiso 1 1 calc R . .
C38 C 0.5934(3) -0.00416(19) 0.22478(18) 0.0281(5) Uani 1 1 d . . .
C39 C 0.4743(8) 0.4987(6) 0.4856(6) 0.0501(17) Uiso 0.50 1 d P . 1
C40 C 0.2982(11) 0.5078(8) 0.4796(8) 0.073(3) Uiso 0.50 1 d P . .
N8 N 0.6029(11) 0.4963(8) 0.5115(8) 0.091(3) Uiso 0.50 1 d P . 1

loop_
_atom_site_aniso_label
_atom_site_aniso_U_11
_atom_site_aniso_U_22
_atom_site_aniso_U_33
_atom_site_aniso_U_23
_atom_site_aniso_U_13
_atom_site_aniso_U_12
Dy 0.01601(6) 0.02343(6) 0.01779(6) -0.00600(4) 0.00035(4) -0.00630(4)
Zn1 0.01730(13) 0.02522(13) 0.02308(13) -0.00635(10) -0.00181(10) -0.00540(10)
Zn2 0.02076(14) 0.03287(15) 0.01756(12) -0.00314(10) -0.00055(10) 0.00169(11)
S1 0.0512(5) 0.0256(3) 0.0389(4) -0.0037(3) -0.0089(3) -0.0058(3)
S2 0.0711(6) 0.0325(4) 0.0575(5) -0.0013(3) -0.0363(5) 0.0078(4)
O1 0.0320(10) 0.0453(11) 0.0275(9) 0.0027(8) -0.0008(8) -0.0183(9)
O2 0.0196(8) 0.0258(8) 0.0180(7) -0.0029(6) -0.0022(6) -0.0057(6)
O3 0.0181(8) 0.0330(9) 0.0167(7) -0.0063(6) 0.0014(6) -0.0086(6)
O4 0.0228(9) 0.0431(10) 0.0209(8) -0.0062(7) -0.0030(7) -0.0132(7)
O5 0.0228(8) 0.0260(8) 0.0288(9) -0.0085(7) 0.0006(7) -0.0087(7)
O6 0.0248(9) 0.0293(9) 0.0312(9) -0.0075(7) 0.0061(7) -0.0091(7)
O7 0.0242(9) 0.0318(9) 0.0228(8) -0.0131(7) -0.0031(6) -0.0027(7)
O8 0.0356(10) 0.0253(8) 0.0264(9) -0.0041(7) -0.0073(7) -0.0139(7)
O9 0.0252(9) 0.0374(10) 0.0339(10) 0.0013(8) -0.0091(8) -0.0139(8)
O10 0.0207(9) 0.0496(12) 0.0291(9) -0.0075(8) -0.0027(7) -0.0123(8)
O11 0.0636(18) 0.0642(17) 0.0675(19) 0.0137(14) -0.0352(15) -0.0113(14)
N1 0.0221(10) 0.0320(10) 0.0283(10) -0.0077(8) -0.0042(8) -0.0079(8)
N2 0.0175(9) 0.0351(11) 0.0314(11) -0.0095(9) 0.0004(8) -0.0085(8)
N3 0.0310(12) 0.0316(11) 0.0404(13) -0.0087(10) -0.0076(10) -0.0033(9)
N4 0.0225(11) 0.0463(14) 0.0245(11) 0.0051(10) 0.0040(9) 0.0024(10)
N5 0.0332(12) 0.0520(15) 0.0189(10) -0.0091(10) -0.0056(9) 0.0084(11)
N6 0.0367(13) 0.0360(12) 0.0297(11) -0.0088(9) -0.0102(10) 0.0041(10)
N7 0.0246(11) 0.0485(14) 0.0333(12) -0.0127(10) -0.0068(9) -0.0068(10)
C1 0.0252(13) 0.0451(16) 0.0374(15) 0.0109(12) -0.0013(11) -0.0118(12)
C2 0.0234(12) 0.0325(12) 0.0220(11) 0.0002(9) -0.0033(9) -0.0030(9)
C3 0.0324(14) 0.0482(16) 0.0211(12) 0.0002(11) -0.0007(10) -0.0049(12)
C4 0.0430(17) 0.0589(19) 0.0222(12) -0.0100(12) -0.0064(11) -0.0043(14)
C5 0.0382(15) 0.0422(15) 0.0290(13) -0.0111(11) -0.0125(11) -0.0015(12)
C6 0.0260(12) 0.0303(11) 0.0212(11) -0.0070(9) -0.0063(9) -0.0002(9)
C7 0.0216(11) 0.0238(10) 0.0197(10) -0.0026(8) -0.0040(8) -0.0009(8)
C8 0.0237(12) 0.0273(11) 0.0307(12) -0.0076(9) -0.0092(9) -0.0045(9)
C9 0.0238(12) 0.0408(14) 0.0382(14) -0.0109(11) -0.0046(10) -0.0131(11)
C10 0.0184(11) 0.0488(16) 0.0387(14) -0.0152(12) -0.0005(10) -0.0118(11)
C11 0.0208(11) 0.0413(14) 0.0300(12) -0.0104(11) 0.0056(9) -0.0131(10)
C12 0.0228(11) 0.0302(11) 0.0210(10) -0.0057(9) 0.0040(9) -0.0078(9)
C13 0.0313(14) 0.0389(14) 0.0214(11) -0.0053(10) 0.0056(10) -0.0078(11)
C14 0.0390(15) 0.0387(14) 0.0169(10) -0.0046(10) -0.0002(10) -0.0025(11)
C15 0.0331(13) 0.0306(12) 0.0206(11) -0.0074(9) -0.0061(9) -0.0008(10)
C16 0.0242(11) 0.0248(10) 0.0198(10) -0.0058(8) -0.0018(8) -0.0049(8)
C17 0.0247(11) 0.0249(10) 0.0167(9) -0.0069(8) 0.0045(8) -0.0093(8)
C18 0.0268(13) 0.0475(16) 0.0343(14) -0.0128(12) -0.0112(11) -0.0096(11)
C19 0.0256(12) 0.0315(12) 0.0275(12) -0.0048(9) -0.0042(9) -0.0047(10)
C20 0.0311(14) 0.0304(13) 0.0507(17) -0.0162(12) 0.0008(12) -0.0051(11)
C21 0.0240(12) 0.0258(11) 0.0280(12) 0.0020(9) -0.0057(9) -0.0099(9)
C22 0.0389(15) 0.0303(13) 0.0410(15) 0.0008(11) -0.0108(12) -0.0162(11)
C23 0.0448(18) 0.0414(16) 0.0520(19) 0.0062(14) -0.0139(15) -0.0280(14)
C24 0.0316(15) 0.0459(17) 0.0501(18) 0.0165(14) -0.0099(13) -0.0246(13)
C25 0.0215(12) 0.0365(13) 0.0332(13) 0.0104(11) -0.0056(10) -0.0097(10)
C26 0.0174(11) 0.0273(11) 0.0325(12) 0.0037(9) -0.0034(9) -0.0075(9)
C27 0.0204(12) 0.0466(16) 0.0334(14) 0.0136(12) -0.0001(10) -0.0053(11)
C28 0.0301(15) 0.0558(19) 0.0278(13) 0.0018(13) 0.0083(11) 0.0055(13)
C29 0.0473(19) 0.066(2) 0.0187(12) -0.0050(13) 0.0017(12) 0.0077(16)
C30 0.0449(17) 0.0521(17) 0.0232(12) -0.0187(12) -0.0124(12) 0.0162(14)
C31 0.0402(15) 0.0383(14) 0.0309(13) -0.0180(11) -0.0185(12) 0.0111(12)
C32 0.060(2) 0.0425(16) 0.0448(17) -0.0249(14) -0.0315(16) 0.0085(15)
C33 0.071(2) 0.0314(14) 0.057(2) -0.0183(14) -0.0439(19) 0.0008(15)
C34 0.0519(18) 0.0272(12) 0.0449(16) -0.0061(11) -0.0294(14) -0.0069(12)
C35 0.0389(14) 0.0216(10) 0.0305(12) -0.0060(9) -0.0191(11) -0.0024(10)
C36 0.0300(12) 0.0250(11) 0.0287(12) -0.0120(9) -0.0144(10) 0.0040(9)
C37 0.0354(14) 0.0283(12) 0.0366(14) 0.0008(10) -0.0096(11) -0.0173(11)
C38 0.0329(13) 0.0264(11) 0.0247(11) -0.0061(9) -0.0085(10) -0.0033(10)

loop_
_atom_type_symbol
_atom_type_description
_atom_type_scat_dispersion_real
_atom_type_scat_dispersion_imag
_atom_type_scat_source
C C 0.0033 0.0016 'International Tables Vol C Tables 4.2.6.8 and 6.1.1.4'
H H 0.0000 0.0000 'International Tables Vol C Tables 4.2.6.8 and 6.1.1.4'
N N 0.0061 0.0033 'International Tables Vol C Tables 4.2.6.8 and 6.1.1.4'
O O 0.0106 0.0060 'International Tables Vol C Tables 4.2.6.8 and 6.1.1.4'
S S 0.1246 0.1234 'International Tables Vol C Tables 4.2.6.8 and 6.1.1.4'
Dy Dy -0.1892 4.4098 'International Tables Vol C Tables 4.2.6.8 and 6.1.1.4'
Zn Zn 0.2839 1.4301 'International Tables Vol C Tables 4.2.6.8 and 6.1.1.4'

loop_
_geom_angle_atom_site_label_1
_geom_angle_atom_site_label_2
_geom_angle_atom_site_label_3
_geom_angle
_geom_angle_site_symmetry_1
_geom_angle_site_symmetry_3
O7 Dy O3 136.13(6) . .
O7 Dy O2 82.01(6) . .
O3 Dy O2 69.59(6) . .
O7 Dy O6 65.84(7) . .
O3 Dy O6 149.25(6) . .
O2 Dy O6 99.36(7) . .
O7 Dy O9 92.44(7) . .
O3 Dy O9 85.30(6) . .
O2 Dy O9 134.77(6) . .
O6 Dy O9 119.19(7) . .
O7 Dy O10 87.87(7) . .
O3 Dy O10 123.21(6) . .
O2 Dy O10 167.16(6) . .
O6 Dy O10 69.12(7) . .
O9 Dy O10 53.21(7) . .
O7 Dy O5 125.29(6) . .
O3 Dy O5 87.98(6) . .
O2 Dy O5 89.14(6) . .
O6 Dy O5 62.63(6) . .
O9 Dy O5 128.09(6) . .
O10 Dy O5 90.29(7) . .
O7 Dy O8 62.11(6) . .
O3 Dy O8 77.54(6) . .
O2 Dy O8 72.71(6) . .
O6 Dy O8 127.94(6) . .
O9 Dy O8 65.30(6) . .
O10 Dy O8 109.40(7) . .
O5 Dy O8 159.79(6) . .
O7 Dy O4 155.62(6) . .
O3 Dy O4 59.95(6) . .
O2 Dy O4 122.11(6) . .
O6 Dy O4 109.39(6) . .
O9 Dy O4 68.46(7) . .
O10 Dy O4 68.71(6) . .
O5 Dy O4 63.83(6) . .
O8 Dy O4 118.29(6) . .
O7 Dy N7 89.45(7) . .
O3 Dy N7 105.45(7) . .
O2 Dy N7 159.34(7) . .
O6 Dy N7 94.17(7) . .
O9 Dy N7 26.40(7) . .
O10 Dy N7 26.84(7) . .
O5 Dy N7 111.02(7) . .
O8 Dy N7 86.66(7) . .
O4 Dy N7 66.64(6) . .
O7 Dy Zn2 33.98(5) . .
O3 Dy Zn2 168.69(4) . .
O2 Dy Zn2 100.27(4) . .
O6 Dy Zn2 34.47(5) . .
O9 Dy Zn2 99.31(5) . .
O10 Dy Zn2 67.07(5) . .
O5 Dy Zn2 97.09(4) . .
O8 Dy Zn2 94.90(4) . .
O4 Dy Zn2 131.36(4) . .
N7 Dy Zn2 82.23(5) . .
O7 Dy Zn1 109.18(5) . .
O3 Dy Zn1 34.57(4) . .
O2 Dy Zn1 35.26(4) . .
O6 Dy Zn1 130.65(5) . .
O9 Dy Zn1 109.92(5) . .
O10 Dy Zn1 157.58(5) . .
O5 Dy Zn1 91.33(4) . .
O8 Dy Zn1 68.74(4) . .
O4 Dy Zn1 92.07(4) . .
N7 Dy Zn1 135.11(5) . .
Zn2 Dy Zn1 134.749(9) . .
N3 Zn1 O3 113.77(9) . .
N3 Zn1 N1 117.86(10) . .
O3 Zn1 N1 128.33(8) . .
N3 Zn1 O2 98.84(9) . .
O3 Zn1 O2 80.66(7) . .
N1 Zn1 O2 89.65(8) . .
N3 Zn1 N2 108.11(10) . .
O3 Zn1 N2 86.34(8) . .
N1 Zn1 N2 79.94(9) . .
O2 Zn1 N2 152.95(8) . .
N3 Zn1 Dy 115.22(8) . .
O3 Zn1 Dy 39.95(5) . .
N1 Zn1 Dy 110.80(6) . .
O2 Zn1 Dy 41.00(5) . .
N2 Zn1 Dy 120.51(6) . .
N6 Zn2 O7 106.49(10) . .
N6 Zn2 O6 120.06(9) . .
O7 Zn2 O6 77.50(7) . .
N6 Zn2 N5 108.90(10) . .
O7 Zn2 N5 89.96(9) . .
O6 Zn2 N5 131.04(9) . .
N6 Zn2 N4 103.43(11) . .
O7 Zn2 N4 150.07(9) . .
O6 Zn2 N4 86.84(9) . .
N5 Zn2 N4 81.25(12) . .
N6 Zn2 Dy 107.89(7) . .
O7 Zn2 Dy 39.32(5) . .
O6 Zn2 Dy 41.42(5) . .
N5 Zn2 Dy 123.97(7) . .
N4 Zn2 Dy 127.92(7) . .
C2 O1 C1 117.0(2) . .
C7 O2 Zn1 119.42(15) . .
C7 O2 Dy 132.44(15) . .
Zn1 O2 Dy 103.74(7) . .
C17 O3 Zn1 125.72(15) . .
C17 O3 Dy 128.75(15) . .
Zn1 O3 Dy 105.48(7) . .
C16 O4 C18 117.0(2) . .
C16 O4 Dy 113.09(14) . .
C18 O4 Dy 128.30(16) . .
C21 O5 C20 116.3(2) . .
C21 O5 Dy 119.19(15) . .
C20 O5 Dy 124.31(16) . .
C26 O6 Zn2 128.34(16) . .
C26 O6 Dy 126.60(16) . .
Zn2 O6 Dy 104.11(8) . .
C36 O7 Zn2 124.77(16) . .
C36 O7 Dy 128.51(16) . .
Zn2 O7 Dy 106.70(8) . .
C35 O8 C37 116.5(2) . .
C35 O8 Dy 115.68(15) . .
C37 O8 Dy 126.83(15) . .
N7 O9 Dy 95.50(16) . .
N7 O10 Dy 94.79(15) . .
C8 N1 C9 119.8(2) . .
C8 N1 Zn1 125.27(19) . .
C9 N1 Zn1 114.83(17) . .
C11 N2 C10 121.4(2) . .
C11 N2 Zn1 129.41(18) . .
C10 N2 Zn1 108.84(17) . .
C19 N3 Zn1 167.0(2) . .
C27 N4 C28 123.3(3) . .
C27 N4 Zn2 128.6(2) . .
C28 N4 Zn2 108.0(2) . .
C30 N5 C29 121.3(3) . .
C30 N5 Zn2 125.2(2) . .
C29 N5 Zn2 113.3(2) . .
C38 N6 Zn2 175.1(3) . .
O9 N7 O10 116.4(2) . .
O9 N7 O11 121.9(3) . .
O10 N7 O11 121.7(3) . .
O9 N7 Dy 58.11(13) . .
O10 N7 Dy 58.37(13) . .
O11 N7 Dy 177.3(2) . .
O1 C2 C3 124.7(3) . .
O1 C2 C7 114.3(2) . .
C3 C2 C7 121.0(3) . .
C2 C3 C4 120.1(3) . .
C5 C4 C3 120.0(3) . .
C4 C5 C6 120.8(3) . .
C7 C6 C5 120.0(3) . .
C7 C6 C8 124.6(2) . .
C5 C6 C8 115.3(2) . .
O2 C7 C6 123.9(2) . .
O2 C7 C2 118.4(2) . .
C6 C7 C2 117.6(2) . .
N1 C8 C6 124.7(2) . .
N1 C9 C10 108.6(2) . .
N2 C10 C9 107.8(2) . .
N2 C11 C12 123.4(2) . .
C17 C12 C13 119.2(2) . .
C17 C12 C11 123.3(2) . .
C13 C12 C11 117.5(2) . .
C14 C13 C12 121.3(3) . .
C13 C14 C15 120.4(2) . .
C16 C15 C14 119.3(3) . .
O4 C16 C15 125.6(2) . .
O4 C16 C17 112.8(2) . .
C15 C16 C17 121.6(2) . .
O3 C17 C12 125.0(2) . .
O3 C17 C16 116.7(2) . .
C12 C17 C16 118.2(2) . .
N3 C19 S1 179.4(3) . .
C22 C21 O5 124.8(3) . .
C22 C21 C26 122.9(2) . .
O5 C21 C26 112.2(2) . .
C21 C22 C23 118.6(3) . .
C24 C23 C22 120.2(3) . .
C23 C24 C25 122.2(3) . .
C24 C25 C26 118.5(3) . .
C24 C25 C27 119.0(3) . .
C26 C25 C27 122.1(3) . .
O6 C26 C21 117.3(2) . .
O6 C26 C25 125.5(3) . .
C21 C26 C25 117.2(2) . .
N4 C27 C25 124.4(3) . .
N4 C28 C29 108.6(3) . .
N5 C29 C28 109.7(2) . .
N5 C30 C31 125.9(3) . .
C32 C31 C36 117.9(3) . .
C32 C31 C30 118.1(3) . .
C36 C31 C30 123.9(3) . .
C33 C32 C31 121.8(3) . .
C32 C33 C34 120.8(3) . .
C35 C34 C33 118.5(3) . .
O8 C35 C34 125.2(3) . .
O8 C35 C36 113.4(2) . .
C34 C35 C36 121.4(3) . .
O7 C36 C35 116.7(2) . .
O7 C36 C31 123.8(3) . .
C35 C36 C31 119.4(2) . .
N6 C38 S2 177.3(3) . .
N8 C39 C39 144(2) 2_666 2_666
N8 C39 N8 162.2(10) 2_666 .
C39 C39 N8 17.7(10) 2_666 .
N8 C39 C40 5.8(10) 2_666 .
C39 C39 C40 150.3(15) 2_666 .
N8 C39 C40 168.0(7) . .
N8 C40 C39 4.2(7) 2_666 .
C39 N8 C40 170.0(17) 2_666 2_666
C39 N8 C39 17.8(10) 2_666 .
C40 N8 C39 172.3(12) 2_666 .

loop_
_geom_bond_atom_site_label_1
_geom_bond_atom_site_label_2
_geom_bond_distance
_geom_bond_site_symmetry_2
Dy O7 2.2824(16) .
Dy O3 2.3050(16) .
Dy O2 2.3366(17) .
Dy O6 2.3537(18) .
Dy O9 2.4176(19) .
Dy O10 2.422(2) .
Dy O5 2.5316(17) .
Dy O8 2.6313(17) .
Dy O4 2.7480(18) .
Dy N7 2.834(3) .
Dy Zn2 3.4502(4) .
Dy Zn1 3.4594(5) .
Zn1 N3 1.962(2) .
Zn1 O3 2.0367(17) .
Zn1 N1 2.046(2) .
Zn1 O2 2.0559(17) .
Zn1 N2 2.081(2) .
Zn2 N6 1.961(2) .
Zn2 O7 2.0133(19) .
Zn2 O6 2.0134(19) .
Zn2 N5 2.043(2) .
Zn2 N4 2.067(3) .
S1 C19 1.625(3) .
S2 C38 1.620(3) .
O1 C2 1.365(3) .
O1 C1 1.420(3) .
O2 C7 1.337(3) .
O3 C17 1.332(3) .
O4 C16 1.373(3) .
O4 C18 1.433(3) .
O5 C21 1.389(3) .
O5 C20 1.437(3) .
O6 C26 1.309(3) .
O7 C36 1.326(3) .
O8 C35 1.379(3) .
O8 C37 1.433(3) .
O9 N7 1.266(3) .
O10 N7 1.284(3) .
O11 N7 1.300(4) .
N1 C8 1.282(3) .
N1 C9 1.481(3) .
N2 C11 1.278(4) .
N2 C10 1.465(3) .
N3 C19 1.156(4) .
N4 C27 1.269(5) .
N4 C28 1.457(4) .
N5 C30 1.269(5) .
N5 C29 1.479(4) .
N6 C38 1.151(4) .
C2 C3 1.389(4) .
C2 C7 1.419(3) .
C3 C4 1.393(5) .
C4 C5 1.368(5) .
C5 C6 1.415(4) .
C6 C7 1.403(4) .
C6 C8 1.452(4) .
C9 C10 1.524(4) .
C11 C12 1.457(4) .
C12 C17 1.403(3) .
C12 C13 1.414(3) .
C13 C14 1.369(4) .
C14 C15 1.396(4) .
C15 C16 1.382(3) .
C16 C17 1.422(4) .
C21 C22 1.375(4) .
C21 C26 1.415(4) .
C22 C23 1.405(4) .
C23 C24 1.359(5) .
C24 C25 1.412(4) .
C25 C26 1.422(3) .
C25 C27 1.453(5) .
C28 C29 1.525(6) .
C30 C31 1.458(5) .
C31 C32 1.409(4) .
C31 C36 1.416(4) .
C32 C33 1.355(6) .
C33 C34 1.411(5) .
C34 C35 1.380(4) .
C35 C36 1.407(4) .
C39 N8 0.813(12) 2_666
C39 C39 0.814(14) 2_666
C39 N8 1.550(15) .
C39 C40 1.915(13) .
C40 N8 1.109(14) 2_666
N8 C39 0.813(12) 2_666
N8 C40 1.109(14) 2_666
